data_1533233
loop_
_publ_author_name
'Yakovleva, E.G.'
'Kirik, S.D.'
'Kovalev, Yu.G.'

_publ_section_title
;
 Synthesis and structural study of sillenite layered phases in the Bi- Cd
 - O - I system
;
_journal_name_full 'Zhurnal Neorganicheskoi Khimii'
_journal_page_first 1956
_journal_page_last 1960
_journal_volume 47
_journal_year 2002
_chemical_formula_sum 'Bi Cd I O2'
_chemical_name_systematic '(Bi Cd) O2 I'
_space_group_IT_number 139
_symmetry_space_group_name_Hall '-I 4 2'
_symmetry_space_group_name_H-M 'I 4/m m m'
_cell_angle_alpha 90
_cell_angle_beta 90
_cell_angle_gamma 90
_cell_formula_units_Z 2
_cell_length_a 3.9582
_cell_length_b 3.9582
_cell_length_c 13.97
_cell_volume 218.873
_citation_journal_id_ASTM ZNOKAQ
_cod_data_source_file Yakovleva_ZNOKAQ_2002_1169.cif
_cod_data_source_block Bi1Cd1I1O2
_cod_original_cell_volume 218.8728
_cod_original_formula_sum 'Bi1 Cd1 I1 O2'
_cod_database_code 1533233

loop_
_symmetry_equiv_pos_as_xyz
x,y,z
-y,x,z
-x,-y,z
y,-x,z
x,-y,-z
y,x,-z
-x,y,-z
-y,-x,-z
-x,-y,-z
y,-x,-z
x,y,-z
-y,x,-z
-x,y,z
-y,-x,z
x,-y,z
y,x,z
x+1/2,y+1/2,z+1/2
-y+1/2,x+1/2,z+1/2
-x+1/2,-y+1/2,z+1/2
y+1/2,-x+1/2,z+1/2
x+1/2,-y+1/2,-z+1/2
y+1/2,x+1/2,-z+1/2
-x+1/2,y+1/2,-z+1/2
-y+1/2,-x+1/2,-z+1/2
-x+1/2,-y+1/2,-z+1/2
y+1/2,-x+1/2,-z+1/2
x+1/2,y+1/2,-z+1/2
-y+1/2,x+1/2,-z+1/2
-x+1/2,y+1/2,z+1/2
-y+1/2,-x+1/2,z+1/2
x+1/2,-y+1/2,z+1/2
y+1/2,x+1/2,z+1/2

loop_
_atom_site_label
_atom_site_type_symbol
_atom_site_fract_x
_atom_site_fract_y
_atom_site_fract_z
_atom_site_occupancy
_atom_site_U_iso_or_equiv
O1 O-2 0 0.5 0.25 1 0.0
Cd1 Cd+2 0 0 0.3252 0.5 0.0
I1 I-1 0 0 0 1 0.0
Bi1 Bi+3 0 0 0.3249 0.5 0.0
